data_7700825
loop_
_publ_author_name
'Rodrigues, Ana I.'
'Figueira, Cl\'audia A'
'Gomes, Clara S. B.'
'Suresh, D.'
'Ferreira, Bruno'
'Di Paolo, Roberto E.'
'Pereira, Daniel de Sa'
'Dias, Fernando B.'
'Calhorda, Maria Jos\'e'
'Morgado, Jorge'
'Ma\,canita, Ant\'onio L'
'Gomes, Pedro T.'

_publ_section_title
;
 Boron complexes of aromatic 5-substituted iminopyrrolyl ligands:
 synthesis, structure, and luminescence properties.
;
_journal_issue 35
_journal_name_full 'Dalton transactions (Cambridge, England : 2003)'
_journal_page_first 13337
_journal_page_last 13352
_journal_paper_doi 10.1039/c9dt02718a
_journal_volume 48
_journal_year 2019
_chemical_formula_moiety 'C37 H27 B N2'
_chemical_formula_sum 'C37 H27 B N2'
_chemical_formula_weight 510.41
_space_group_crystal_system monoclinic
_space_group_IT_number 14
_space_group_name_Hall '-P 2yn'
_space_group_name_H-M_alt 'P 1 21/n 1'
_symmetry_space_group_name_Hall '-P 2yn'
_symmetry_space_group_name_H-M 'P 1 21/n 1'
_atom_sites_solution_hydrogens geom
_audit_creation_method SHELXL-2014/7
_audit_update_record
;
2019-06-30 deposited with the CCDC.    2019-08-12 downloaded from the CCDC.
;
_cell_angle_alpha 90
_cell_angle_beta 91.186(9)
_cell_angle_gamma 90
_cell_formula_units_Z 4
_cell_length_a 12.435(3)
_cell_length_b 15.353(4)
_cell_length_c 13.984(3)
_cell_measurement_reflns_used 1667
_cell_measurement_temperature 150(2)
_cell_measurement_theta_max 18.78
_cell_measurement_theta_min 3.12
_cell_volume 2669.2(11)
_computing_cell_refinement 'Bruker SAINT'
_computing_data_collection 'Bruker APEX2'
_computing_data_reduction 'Bruker SAINT'
_computing_molecular_graphics ORTEP
_computing_publication_material enCIFer
_computing_structure_refinement 'SHELXL-2014/7 (Sheldrick, 2014)'
_computing_structure_solution SIR2004
_diffrn_ambient_temperature 150(2)
_diffrn_measured_fraction_theta_full 0.996
_diffrn_measured_fraction_theta_max 0.996
_diffrn_measurement_device_type 'Bruker APEX-II CCD'
_diffrn_measurement_method '\f and \w scans'
_diffrn_radiation_type MoK\a
_diffrn_radiation_wavelength 0.71073
_diffrn_reflns_av_R_equivalents 0.0878
_diffrn_reflns_av_unetI/netI 0.1097
_diffrn_reflns_Laue_measured_fraction_full 0.996
_diffrn_reflns_Laue_measured_fraction_max 0.996
_diffrn_reflns_limit_h_max 15
_diffrn_reflns_limit_h_min -15
_diffrn_reflns_limit_k_max 18
_diffrn_reflns_limit_k_min -17
_diffrn_reflns_limit_l_max 17
_diffrn_reflns_limit_l_min -17
_diffrn_reflns_number 21817
_diffrn_reflns_point_group_measured_fraction_full 0.996
_diffrn_reflns_point_group_measured_fraction_max 0.996
_diffrn_reflns_theta_full 25.242
_diffrn_reflns_theta_max 25.681
_diffrn_reflns_theta_min 2.653
_diffrn_source 'sealed tube'
_exptl_absorpt_coefficient_mu 0.073
_exptl_absorpt_correction_type none
_exptl_crystal_colour yellow
_exptl_crystal_density_diffrn 1.270
_exptl_crystal_description prism
_exptl_crystal_F_000 1072
_exptl_crystal_size_max 0.100
_exptl_crystal_size_mid 0.100
_exptl_crystal_size_min 0.060
_refine_diff_density_max 0.369
_refine_diff_density_min -0.287
_refine_diff_density_rms 0.065
_refine_ls_extinction_coef 0.009(3)
_refine_ls_extinction_expression Fc^*^=kFc[1+0.001xFc^2^\l^3^/sin(2\q)]^-1/4^
_refine_ls_extinction_method 'SHELXL-2016/4 (Sheldrick 2016)'
_refine_ls_goodness_of_fit_ref 1.034
_refine_ls_hydrogen_treatment constr
_refine_ls_matrix_type full
_refine_ls_number_parameters 362
_refine_ls_number_reflns 5055
_refine_ls_number_restraints 0
_refine_ls_restrained_S_all 1.034
_refine_ls_R_factor_all 0.2165
_refine_ls_R_factor_gt 0.0972
_refine_ls_shift/su_max 0.000
_refine_ls_shift/su_mean 0.000
_refine_ls_structure_factor_coef Fsqd
_refine_ls_weighting_details 'w=1/[\s^2^(Fo^2^)+(0.1721P)^2^] where P=(Fo^2^+2Fc^2^)/3'
_refine_ls_weighting_scheme calc
_refine_ls_wR_factor_gt 0.2728
_refine_ls_wR_factor_ref 0.3322
_reflns_Friedel_coverage 0.000
_reflns_number_gt 2091
_reflns_number_total 5055
_reflns_threshold_expression 'I > 2\s(I)'
_cod_data_source_file c9dt02718a3.cif
_cod_data_source_block 9
_cod_depositor_comments 'Adding full bibliography for 7700823--7700825.cif.'
_cod_original_cell_volume 2669.1(11)
_cod_database_code 7700825
_shelx_shelxl_version_number 2014/7
_shelx_space_group_comment
;
The symmetry employed for this shelxl refinement is uniquely defined
by the following loop, which should always be used as a source of
symmetry information in preference to the above space-group names.
They are only intended as comments.
;
_shelx_estimated_absorpt_t_min 0.993
_shelx_estimated_absorpt_t_max 0.996

loop_
_space_group_symop_operation_xyz
'x, y, z'
'-x+1/2, y+1/2, -z+1/2'
'-x, -y, -z'
'x-1/2, -y-1/2, z-1/2'

loop_
_atom_site_label
_atom_site_type_symbol
_atom_site_fract_x
_atom_site_fract_y
_atom_site_fract_z
_atom_site_U_iso_or_equiv
_atom_site_adp_type
_atom_site_occupancy
_atom_site_site_symmetry_order
_atom_site_calc_flag
_atom_site_refinement_flags_posn
_atom_site_refinement_flags_adp
N2 N 0.2567(3) 0.1685(3) 0.0809(3) 0.0706(12) Uani 1 1 d . .
N1 N 0.3495(3) 0.2265(3) 0.2143(4) 0.0766(14) Uani 1 1 d . .
C16 C 0.5053(4) -0.0858(4) 0.1583(4) 0.0776(16) Uani 1 1 d . .
H16 H 0.552326 -0.133919 0.150169 0.093 Uiso 1 1 calc R U
C12 C 0.1669(4) 0.0356(4) 0.0351(4) 0.0763(16) Uani 1 1 d . .
H12 H 0.163331 0.019452 0.100524 0.092 Uiso 1 1 calc R U
C19 C 0.1817(4) 0.1309(4) 0.2531(5) 0.0816(18) Uani 1 1 d . .
C13 C 0.3673(3) 0.0561(3) 0.1830(4) 0.0644(14) Uani 1 1 d . .
C18 C 0.3436(4) -0.0250(4) 0.2197(3) 0.0698(14) Uani 1 1 d . .
H18 H 0.279035 -0.032451 0.253892 0.084 Uiso 1 1 calc R U
C15 C 0.5306(4) -0.0068(4) 0.1206(4) 0.0757(15) Uani 1 1 d . .
H15 H 0.594359 0.000162 0.085114 0.091 Uiso 1 1 calc R U
C5 C 0.4018(4) 0.2637(5) 0.2886(5) 0.087(2) Uani 1 1 d . .
C25 C 0.4273(4) 0.2189(4) 0.3794(5) 0.095(2) Uani 1 1 d . .
C7 C 0.2126(3) 0.1140(4) 0.0088(4) 0.0703(15) Uani 1 1 d . .
C14 C 0.4627(4) 0.0631(3) 0.1342(4) 0.0772(16) Uani 1 1 d . .
H14 H 0.482348 0.118255 0.109152 0.093 Uiso 1 1 calc R U
C17 C 0.4116(4) -0.0962(4) 0.2082(4) 0.0801(15) Uani 1 1 d . .
H17 H 0.393623 -0.151241 0.234398 0.096 Uiso 1 1 calc R U
C27 C 0.5937(4) 0.1546(4) 0.3159(5) 0.095(2) Uani 1 1 d . .
H27 H 0.580420 0.182813 0.256378 0.114 Uiso 1 1 calc R U
C11 C 0.1263(4) -0.0191(4) -0.0366(5) 0.0866(19) Uani 1 1 d . .
H11 H 0.094214 -0.072970 -0.019908 0.104 Uiso 1 1 calc R U
C26 C 0.5221(4) 0.1656(4) 0.3915(5) 0.097(2) Uani 1 1 d . .
C2 C 0.3403(4) 0.2874(4) 0.1407(5) 0.0857(18) Uani 1 1 d . .
C6 C 0.2874(4) 0.2491(4) 0.0654(4) 0.0767(16) Uani 1 1 d . .
H6 H 0.273785 0.278275 0.006480 0.092 Uiso 1 1 calc R U
C24 C 0.0818(4) 0.1654(3) 0.2227(5) 0.091(2) Uani 1 1 d . .
H24 H 0.073831 0.189580 0.160391 0.109 Uiso 1 1 calc R U
C8 C 0.2176(4) 0.1353(4) -0.0867(5) 0.0873(17) Uani 1 1 d . .
H8 H 0.250048 0.188669 -0.104795 0.105 Uiso 1 1 calc R U
C4 C 0.4267(5) 0.3500(5) 0.2622(6) 0.115(3) Uani 1 1 d . .
H4 H 0.462826 0.391624 0.301565 0.138 Uiso 1 1 calc R U
C10 C 0.1323(5) 0.0043(5) -0.1314(5) 0.093(2) Uani 1 1 d . .
H10 H 0.105307 -0.033614 -0.179864 0.112 Uiso 1 1 calc R U
C20 C 0.1868(4) 0.0981(4) 0.3455(5) 0.099(2) Uani 1 1 d . .
H20 H 0.253205 0.074938 0.368735 0.119 Uiso 1 1 calc R U
C23 C -0.0067(5) 0.1643(5) 0.2844(7) 0.123(3) Uani 1 1 d . .
H23 H -0.074050 0.186874 0.262854 0.148 Uiso 1 1 calc R U
C9 C 0.1769(4) 0.0816(6) -0.1551(5) 0.108(2) Uani 1 1 d . .
H9 H 0.179683 0.098297 -0.220457 0.130 Uiso 1 1 calc R U
C28 C 0.6845(5) 0.1019(5) 0.3288(7) 0.117(3) Uani 1 1 d . .
H28 H 0.732772 0.094902 0.277602 0.140 Uiso 1 1 calc R U
C22 C 0.0036(6) 0.1305(7) 0.3762(7) 0.148(4) Uani 1 1 d . .
H22 H -0.055843 0.130665 0.417814 0.178 Uiso 1 1 calc R U
C3 C 0.3905(5) 0.3635(4) 0.1713(6) 0.112(3) Uani 1 1 d . .
H3 H 0.397989 0.415480 0.135183 0.134 Uiso 1 1 calc R U
C29 C 0.7053(6) 0.0598(7) 0.4144(8) 0.154(4) Uani 1 1 d . .
H29 H 0.767116 0.023795 0.421513 0.185 Uiso 1 1 calc R U
B1 B 0.2886(4) 0.1379(4) 0.1892(5) 0.0707(18) Uani 1 1 d . .
C37 C 0.2645(4) 0.2791(5) 0.4521(5) 0.126(3) Uani 1 1 d . .
H37 H 0.248387 0.311530 0.395684 0.151 Uiso 1 1 calc R U
C21 C 0.0995(5) 0.0975(6) 0.4055(5) 0.133(3) Uani 1 1 d . .
H21 H 0.107093 0.073569 0.467957 0.160 Uiso 1 1 calc R U
C38 C 0.3589(5) 0.2276(5) 0.4590(5) 0.120(3) Uani 1 1 d . .
C33 C 0.3831(6) 0.1795(8) 0.5448(6) 0.165(4) Uani 1 1 d . .
C31 C 0.5450(5) 0.1221(6) 0.4796(6) 0.135(3) Uani 1 1 d . .
C36 C 0.1961(7) 0.2814(8) 0.5290(8) 0.193(6) Uani 1 1 d . .
H36 H 0.132389 0.315436 0.524558 0.231 Uiso 1 1 calc R U
C30 C 0.6393(6) 0.0697(7) 0.4866(6) 0.163(4) Uani 1 1 d . .
H30 H 0.655352 0.040701 0.545170 0.195 Uiso 1 1 calc R U
C35 C 0.2185(11) 0.2352(12) 0.6123(8) 0.250(8) Uani 1 1 d . .
H35 H 0.170124 0.238156 0.663891 0.301 Uiso 1 1 calc R U
C32 C 0.4761(7) 0.1324(8) 0.5537(5) 0.180(5) Uani 1 1 d . .
H32 H 0.493423 0.105866 0.613486 0.216 Uiso 1 1 calc R U
C34 C 0.3098(9) 0.1854(11) 0.6209(6) 0.247(8) Uani 1 1 d . .
H34 H 0.324018 0.154338 0.678568 0.297 Uiso 1 1 calc R U

loop_
_atom_site_aniso_label
_atom_site_aniso_U_11
_atom_site_aniso_U_22
_atom_site_aniso_U_33
_atom_site_aniso_U_23
_atom_site_aniso_U_13
_atom_site_aniso_U_12
N2 0.040(2) 0.076(3) 0.096(3) -0.045(2) 0.005(2) 0.004(2)
N1 0.0272(19) 0.106(3) 0.097(3) -0.061(3) 0.012(2) -0.011(2)
C16 0.059(3) 0.113(5) 0.060(3) -0.024(3) -0.008(3) 0.025(3)
C12 0.046(3) 0.082(3) 0.101(4) -0.053(3) -0.007(3) 0.006(3)
C19 0.040(3) 0.103(4) 0.102(5) -0.065(3) 0.013(3) -0.017(3)
C13 0.039(3) 0.082(3) 0.072(3) -0.032(3) 0.003(2) -0.006(2)
C18 0.045(3) 0.111(4) 0.053(3) -0.012(3) -0.002(2) 0.005(3)
C15 0.045(3) 0.095(4) 0.087(4) -0.032(3) 0.008(3) 0.000(3)
C5 0.038(3) 0.138(5) 0.087(5) -0.067(4) 0.025(3) -0.021(3)
C25 0.040(3) 0.147(5) 0.100(5) -0.091(4) 0.025(3) -0.036(3)
C7 0.029(2) 0.092(4) 0.090(4) -0.047(3) -0.011(2) 0.017(2)
C14 0.040(3) 0.083(3) 0.109(5) -0.038(3) 0.017(3) -0.008(2)
C17 0.065(3) 0.104(4) 0.071(4) -0.005(3) -0.003(3) 0.020(3)
C27 0.050(3) 0.107(4) 0.130(5) -0.072(4) 0.029(3) -0.031(3)
C11 0.036(3) 0.097(4) 0.126(6) -0.064(4) -0.012(3) 0.014(2)
C26 0.042(3) 0.142(5) 0.108(5) -0.084(4) 0.015(3) -0.026(3)
C2 0.058(3) 0.097(4) 0.103(5) -0.029(4) 0.030(3) -0.009(3)
C6 0.052(3) 0.081(4) 0.098(4) -0.042(3) 0.020(3) -0.004(3)
C24 0.033(3) 0.101(4) 0.138(5) -0.069(4) 0.014(3) -0.013(3)
C8 0.043(3) 0.117(4) 0.101(5) -0.028(4) -0.019(3) 0.014(3)
C4 0.079(4) 0.117(5) 0.150(7) -0.085(5) 0.063(5) -0.058(4)
C10 0.051(3) 0.123(5) 0.106(6) -0.061(4) -0.017(3) 0.021(3)
C20 0.043(3) 0.162(6) 0.093(5) -0.074(4) 0.020(3) -0.024(3)
C23 0.035(3) 0.136(6) 0.199(8) -0.098(6) 0.022(5) -0.018(3)
C9 0.053(3) 0.158(6) 0.113(6) -0.038(5) -0.020(3) -0.005(4)
C28 0.052(4) 0.134(6) 0.166(8) -0.098(6) 0.020(4) -0.018(4)
C22 0.060(5) 0.233(10) 0.155(8) -0.114(8) 0.046(5) -0.037(5)
C3 0.090(5) 0.099(4) 0.150(7) -0.074(5) 0.061(5) -0.040(4)
C29 0.073(5) 0.251(11) 0.138(8) -0.085(8) -0.029(6) 0.007(6)
B1 0.036(3) 0.083(4) 0.094(5) -0.052(3) 0.010(3) -0.013(3)
C37 0.049(3) 0.203(7) 0.127(6) -0.104(5) 0.029(4) -0.020(4)
C21 0.058(4) 0.239(9) 0.105(5) -0.088(5) 0.035(4) -0.039(5)
C38 0.053(4) 0.215(7) 0.092(5) -0.096(5) 0.011(3) -0.020(4)
C33 0.078(5) 0.347(13) 0.072(5) -0.101(7) 0.005(4) 0.001(6)
C31 0.065(4) 0.256(10) 0.082(5) -0.078(6) -0.018(4) -0.025(5)
C36 0.082(5) 0.354(15) 0.144(8) -0.150(10) 0.049(6) -0.019(7)
C30 0.071(5) 0.305(12) 0.109(7) -0.073(7) -0.042(5) 0.012(6)
C35 0.149(11) 0.50(2) 0.104(8) -0.133(12) 0.054(8) 0.023(12)
C32 0.090(6) 0.381(15) 0.067(5) -0.081(7) -0.017(4) 0.013(7)
C34 0.130(8) 0.53(2) 0.081(6) -0.117(10) 0.019(6) 0.016(12)

loop_
_atom_type_symbol
_atom_type_description
_atom_type_scat_dispersion_real
_atom_type_scat_dispersion_imag
_atom_type_scat_source
C C 0.0033 0.0016 'International Tables Vol C Tables 4.2.6.8 and 6.1.1.4'
H H 0.0000 0.0000 'International Tables Vol C Tables 4.2.6.8 and 6.1.1.4'
B B 0.0013 0.0007 'International Tables Vol C Tables 4.2.6.8 and 6.1.1.4'
N N 0.0061 0.0033 'International Tables Vol C Tables 4.2.6.8 and 6.1.1.4'

loop_
_geom_angle_atom_site_label_1
_geom_angle_atom_site_label_2
_geom_angle_atom_site_label_3
_geom_angle
C6 N2 C7 123.3(5)
C6 N2 B1 111.1(4)
C7 N2 B1 125.3(4)
C5 N1 C2 108.5(5)
C5 N1 B1 139.0(6)
C2 N1 B1 112.3(5)
C15 C16 C17 120.1(5)
C15 C16 H16 119.9
C17 C16 H16 119.9
C7 C12 C11 118.5(6)
C7 C12 H12 120.8
C11 C12 H12 120.8
C20 C19 C24 116.2(5)
C20 C19 B1 121.0(5)
C24 C19 B1 122.5(6)
C18 C13 C14 116.4(4)
C18 C13 B1 123.6(4)
C14 C13 B1 119.9(5)
C13 C18 C17 122.0(5)
C13 C18 H18 119.0
C17 C18 H18 119.0
C16 C15 C14 119.5(5)
C16 C15 H15 120.2
C14 C15 H15 120.2
N1 C5 C4 107.6(7)
N1 C5 C25 124.1(6)
C4 C5 C25 128.3(6)
C38 C25 C26 117.6(8)
C38 C25 C5 120.6(6)
C26 C25 C5 121.7(5)
C8 C7 C12 119.4(5)
C8 C7 N2 121.8(6)
C12 C7 N2 118.7(5)
C15 C14 C13 122.7(5)
C15 C14 H14 118.7
C13 C14 H14 118.7
C16 C17 C18 119.3(5)
C16 C17 H17 120.4
C18 C17 H17 120.4
C28 C27 C26 119.7(7)
C28 C27 H27 120.2
C26 C27 H27 120.2
C10 C11 C12 120.6(6)
C10 C11 H11 119.7
C12 C11 H11 119.7
C27 C26 C31 118.4(6)
C27 C26 C25 120.6(7)
C31 C26 C25 121.0(6)
C6 C2 C3 143.9(8)
C6 C2 N1 108.2(5)
C3 C2 N1 107.9(7)
N2 C6 C2 114.6(6)
N2 C6 H6 122.7
C2 C6 H6 122.7
C19 C24 C23 120.2(7)
C19 C24 H24 119.9
C23 C24 H24 119.9
C9 C8 C7 121.2(7)
C9 C8 H8 119.4
C7 C8 H8 119.4
C3 C4 C5 108.6(6)
C3 C4 H4 125.7
C5 C4 H4 125.7
C9 C10 C11 119.7(6)
C9 C10 H10 120.1
C11 C10 H10 120.1
C21 C20 C19 123.0(6)
C21 C20 H20 118.5
C19 C20 H20 118.5
C22 C23 C24 120.8(7)
C22 C23 H23 119.6
C24 C23 H23 119.6
C8 C9 C10 120.6(7)
C8 C9 H9 119.7
C10 C9 H9 119.7
C29 C28 C27 121.3(7)
C29 C28 H28 119.3
C27 C28 H28 119.3
C21 C22 C23 119.0(7)
C21 C22 H22 120.5
C23 C22 H22 120.5
C4 C3 C2 107.4(7)
C4 C3 H3 126.3
C2 C3 H3 126.3
C30 C29 C28 120.0(9)
C30 C29 H29 120.0
C28 C29 H29 120.0
N1 B1 C13 113.3(4)
N1 B1 C19 109.1(3)
C13 B1 C19 119.3(5)
N1 B1 N2 93.7(4)
C13 B1 N2 108.4(4)
C19 B1 N2 110.2(4)
C36 C37 C38 118.8(9)
C36 C37 H37 120.6
C38 C37 H37 120.6
C22 C21 C20 120.7(8)
C22 C21 H21 119.6
C20 C21 H21 119.6
C37 C38 C25 120.5(8)
C37 C38 C33 120.2(7)
C25 C38 C33 119.2(7)
C32 C33 C34 121.3(11)
C32 C33 C38 120.7(7)
C34 C33 C38 117.9(10)
C32 C31 C30 122.8(10)
C32 C31 C26 119.0(8)
C30 C31 C26 118.2(7)
C37 C36 C35 121.6(10)
C37 C36 H36 119.2
C35 C36 H36 119.2
C29 C30 C31 122.4(10)
C29 C30 H30 118.8
C31 C30 H30 118.8
C34 C35 C36 120.7(10)
C34 C35 H35 119.7
C36 C35 H35 119.7
C31 C32 C33 122.2(9)
C31 C32 H32 118.9
C33 C32 H32 118.9
C35 C34 C33 120.8(13)
C35 C34 H34 119.6
C33 C34 H34 119.6

loop_
_geom_bond_atom_site_label_1
_geom_bond_atom_site_label_2
_geom_bond_distance
N2 C6 1.314(6)
N2 C7 1.412(6)
N2 B1 1.627(8)
N1 C5 1.342(6)
N1 C2 1.394(7)
N1 B1 1.593(7)
C16 C15 1.362(7)
C16 C17 1.380(7)
C16 H16 0.9500
C12 C7 1.384(8)
C12 C11 1.395(7)
C12 H12 0.9500
C19 C20 1.387(8)
C19 C24 1.408(8)
C19 B1 1.622(7)
C13 C18 1.381(7)
C13 C14 1.386(6)
C13 B1 1.594(8)
C18 C17 1.393(7)
C18 H18 0.9500
C15 C14 1.381(7)
C15 H15 0.9500
C5 C4 1.412(9)
C5 C25 1.473(9)
C25 C38 1.420(8)
C25 C26 1.442(9)
C7 C8 1.377(8)
C14 H14 0.9500
C17 H17 0.9500
C27 C28 1.397(9)
C27 C26 1.406(7)
C27 H27 0.9500
C11 C10 1.376(8)
C11 H11 0.9500
C26 C31 1.426(10)
C2 C6 1.364(7)
C2 C3 1.387(8)
C6 H6 0.9500
C24 C23 1.412(8)
C24 H24 0.9500
C8 C9 1.354(8)
C8 H8 0.9500
C4 C3 1.357(10)
C4 H4 0.9500
C10 C9 1.354(9)
C10 H10 0.9500
C20 C21 1.386(7)
C20 H20 0.9500
C23 C22 1.388(12)
C23 H23 0.9500
C9 H9 0.9500
C28 C29 1.380(11)
C28 H28 0.9500
C22 C21 1.352(12)
C22 H22 0.9500
C3 H3 0.9500
C29 C30 1.323(10)
C29 H29 0.9500
C37 C36 1.385(10)
C37 C38 1.417(10)
C37 H37 0.9500
C21 H21 0.9500
C38 C33 1.435(12)
C33 C32 1.368(12)
C33 C34 1.419(11)
C31 C32 1.367(10)
C31 C30 1.424(11)
C36 C35 1.387(18)
C36 H36 0.9500
C30 H30 0.9500
C35 C34 1.372(17)
C35 H35 0.9500
C32 H32 0.9500
C34 H34 0.9500

loop_
_geom_torsion_atom_site_label_1
_geom_torsion_atom_site_label_2
_geom_torsion_atom_site_label_3
_geom_torsion_atom_site_label_4
_geom_torsion
C14 C13 C18 C17 -0.3(7)
B1 C13 C18 C17 176.3(5)
C17 C16 C15 C14 1.2(8)
C2 N1 C5 C4 0.0(5)
B1 N1 C5 C4 -174.1(5)
C2 N1 C5 C25 -179.5(4)
B1 N1 C5 C25 6.4(8)
N1 C5 C25 C38 -95.8(6)
C4 C5 C25 C38 84.8(6)
N1 C5 C25 C26 84.8(6)
C4 C5 C25 C26 -94.6(7)
C11 C12 C7 C8 -0.6(6)
C11 C12 C7 N2 -178.2(4)
C6 N2 C7 C8 12.8(6)
B1 N2 C7 C8 -160.0(4)
C6 N2 C7 C12 -169.6(4)
B1 N2 C7 C12 17.6(6)
C16 C15 C14 C13 -1.8(8)
C18 C13 C14 C15 1.3(7)
B1 C13 C14 C15 -175.3(5)
C15 C16 C17 C18 -0.2(7)
C13 C18 C17 C16 -0.3(7)
C7 C12 C11 C10 0.4(7)
C28 C27 C26 C31 0.0(7)
C28 C27 C26 C25 -179.3(5)
C38 C25 C26 C27 -179.6(4)
C5 C25 C26 C27 -0.2(7)
C38 C25 C26 C31 1.2(8)
C5 C25 C26 C31 -179.5(5)
C5 N1 C2 C6 179.8(4)
B1 N1 C2 C6 -4.4(5)
C5 N1 C2 C3 1.0(5)
B1 N1 C2 C3 176.8(4)
C7 N2 C6 C2 -172.1(4)
B1 N2 C6 C2 1.6(5)
C3 C2 C6 N2 179.8(7)
N1 C2 C6 N2 1.7(6)
C20 C19 C24 C23 -0.9(7)
B1 C19 C24 C23 -174.5(4)
C12 C7 C8 C9 1.1(7)
N2 C7 C8 C9 178.6(4)
N1 C5 C4 C3 -1.0(6)
C25 C5 C4 C3 178.5(5)
C12 C11 C10 C9 -0.8(8)
C24 C19 C20 C21 0.8(8)
B1 C19 C20 C21 174.5(5)
C19 C24 C23 C22 1.0(9)
C7 C8 C9 C10 -1.5(8)
C11 C10 C9 C8 1.3(8)
C26 C27 C28 C29 0.3(9)
C24 C23 C22 C21 -0.9(11)
C5 C4 C3 C2 1.6(7)
C6 C2 C3 C4 -179.7(7)
N1 C2 C3 C4 -1.6(6)
C27 C28 C29 C30 -0.7(12)
C5 N1 B1 C13 -69.6(7)
C2 N1 B1 C13 116.5(5)
C5 N1 B1 C19 65.7(7)
C2 N1 B1 C19 -108.1(5)
C5 N1 B1 N2 178.6(5)
C2 N1 B1 N2 4.7(4)
C18 C13 B1 N1 138.5(5)
C14 C13 B1 N1 -45.1(7)
C18 C13 B1 C19 8.1(7)
C14 C13 B1 C19 -175.5(4)
C18 C13 B1 N2 -118.9(5)
C14 C13 B1 N2 57.4(5)
C20 C19 B1 N1 -84.6(6)
C24 C19 B1 N1 88.7(6)
C20 C19 B1 C13 47.7(6)
C24 C19 B1 C13 -139.0(5)
C20 C19 B1 N2 173.9(4)
C24 C19 B1 N2 -12.8(6)
C6 N2 B1 N1 -3.7(4)
C7 N2 B1 N1 169.9(3)
C6 N2 B1 C13 -119.7(4)
C7 N2 B1 C13 53.9(5)
C6 N2 B1 C19 108.2(4)
C7 N2 B1 C19 -78.3(5)
C23 C22 C21 C20 0.8(11)
C19 C20 C21 C22 -0.8(10)
C36 C37 C38 C25 175.7(6)
C36 C37 C38 C33 -0.6(10)
C26 C25 C38 C37 179.9(5)
C5 C25 C38 C37 0.5(8)
C26 C25 C38 C33 -3.8(8)
C5 C25 C38 C33 176.8(6)
C37 C38 C33 C32 -177.3(8)
C25 C38 C33 C32 6.3(12)
C37 C38 C33 C34 0.2(12)
C25 C38 C33 C34 -176.2(8)
C27 C26 C31 C32 179.9(6)
C25 C26 C31 C32 -0.8(10)
C27 C26 C31 C30 0.0(9)
C25 C26 C31 C30 179.3(6)
C38 C37 C36 C35 0.6(14)
C28 C29 C30 C31 0.7(14)
C32 C31 C30 C29 179.7(9)
C26 C31 C30 C29 -0.3(13)
C37 C36 C35 C34 0(2)
C30 C31 C32 C33 -176.8(9)
C26 C31 C32 C33 3.3(13)
C34 C33 C32 C31 176.5(10)
C38 C33 C32 C31 -6.1(15)
C36 C35 C34 C33 0(2)
C32 C33 C34 C35 177.8(13)
C38 C33 C34 C35 0.2(18)
